data_7155637
loop_
_publ_author_name
'Mancuso, Raffaella'
'Pomelli, Christian Silvio'
'Malafronte, Francesco'
'Maner, Asif'
'Marino, Nadia'
'Chiappe, Cinzia'
'Gabriele, Bartolo'

_publ_section_title
;
 Divergent syntheses of iodinated isobenzofuranones and isochromenones by
 iodolactonization of 2-alkynylbenzoic acids in ionic liquids
;
_journal_name_full 'Org. Biomol. Chem.'
_journal_paper_doi 10.1039/C7OB00962C
_journal_year 2017
_chemical_absolute_configuration racemic
_chemical_formula_moiety 'C15 H9 I O2'
_chemical_formula_sum 'C15 H9 I O2'
_chemical_formula_weight 348.12
_chemical_name_systematic
;
 ?
;
_space_group_crystal_system monoclinic
_space_group_IT_number 5
_space_group_name_Hall 'C 2y'
_space_group_name_H-M_alt 'C 1 2 1'
_symmetry_space_group_name_Hall 'C 2y'
_symmetry_space_group_name_H-M 'C 1 2 1'
_atom_sites_solution_hydrogens geom
_atom_sites_solution_primary direct
_atom_sites_solution_secondary difmap
_audit_creation_method SHELXL-2013
_audit_update_record
;
2017-02-28 deposited with the CCDC.
2017-05-11 downloaded from the CCDC.
;
_cell_angle_alpha 90
_cell_angle_beta 116.426(8)
_cell_angle_gamma 90
_cell_formula_units_Z 4
_cell_length_a 18.8983(13)
_cell_length_b 5.7625(4)
_cell_length_c 13.2709(12)
_cell_measurement_reflns_used 4997
_cell_measurement_temperature 296(2)
_cell_measurement_theta_max 23.28
_cell_measurement_theta_min 2.25
_cell_volume 1294.21(19)
_computing_cell_refinement 'Bruker SAINT'
_computing_data_collection 'Bruker APEX2'
_computing_data_reduction 'Bruker SAINT'
_computing_molecular_graphics 'Bruker SHELXTL'
_computing_publication_material 'Bruker SHELXTL'
_computing_structure_refinement 'SHELXL-2013 (Sheldrick 2013)'
_computing_structure_solution 'SHELXS-97 (Sheldrick 2008)'
_diffrn_ambient_temperature 296(2)
_diffrn_measured_fraction_theta_full 0.809
_diffrn_measured_fraction_theta_max 0.997
_diffrn_measurement_device_type 'Bruker APEX-II CCD'
_diffrn_measurement_method '\f and \w scans'
_diffrn_radiation_type MoK\a
_diffrn_radiation_wavelength 0.71073
_diffrn_reflns_av_R_equivalents 0.0326
_diffrn_reflns_av_unetI/netI 0.0235
_diffrn_reflns_Laue_measured_fraction_full 0.809
_diffrn_reflns_Laue_measured_fraction_max 0.997
_diffrn_reflns_limit_h_max 20
_diffrn_reflns_limit_h_min -20
_diffrn_reflns_limit_k_max 6
_diffrn_reflns_limit_k_min -6
_diffrn_reflns_limit_l_max 14
_diffrn_reflns_limit_l_min -14
_diffrn_reflns_number 7989
_diffrn_reflns_point_group_measured_fraction_full 0.804
_diffrn_reflns_point_group_measured_fraction_max 0.998
_diffrn_reflns_theta_full 25.242
_diffrn_reflns_theta_max 23.321
_diffrn_reflns_theta_min 1.714
_exptl_absorpt_coefficient_mu 2.464
_exptl_absorpt_correction_type multi-scan
_exptl_absorpt_process_details Sadabs
_exptl_crystal_colour colourless
_exptl_crystal_density_diffrn 1.787
_exptl_crystal_description laminar
_exptl_crystal_F_000 672
_exptl_crystal_size_max 0.180
_exptl_crystal_size_mid 0.060
_exptl_crystal_size_min 0.020
_exptl_transmission_factor_max 0.7449
_exptl_transmission_factor_min 0.6104
_refine_diff_density_max 1.401
_refine_diff_density_min -1.091
_refine_diff_density_rms 0.216
_refine_ls_abs_structure_details
;
 Refined as an inversion twin.
;
_refine_ls_abs_structure_Flack 0.46(17)
_refine_ls_extinction_method none
_refine_ls_goodness_of_fit_ref 1.129
_refine_ls_hydrogen_treatment constr
_refine_ls_matrix_type full
_refine_ls_number_parameters 140
_refine_ls_number_reflns 1877
_refine_ls_number_restraints 145
_refine_ls_restrained_S_all 1.102
_refine_ls_R_factor_all 0.0724
_refine_ls_R_factor_gt 0.0629
_refine_ls_shift/su_max 0.000
_refine_ls_shift/su_mean 0.000
_refine_ls_structure_factor_coef Fsqd
_refine_ls_weighting_details 'w=1/[\s^2^(Fo^2^)+(0.1183P)^2^+21.1769P] where P=(Fo^2^+2Fc^2^)/3'
_refine_ls_weighting_scheme calc
_refine_ls_wR_factor_gt 0.1764
_refine_ls_wR_factor_ref 0.1954
_reflns_Friedel_coverage 0.794
_reflns_Friedel_fraction_full 0.798
_reflns_Friedel_fraction_max 0.999
_reflns_number_gt 1686
_reflns_number_total 1877
_reflns_threshold_expression 'I > 2\s(I)'
_cod_data_source_file c7ob00962c2.cif
_cod_data_source_block 3d
_cod_depositor_comments
;
The following automatic conversions were performed:

'_atom_sites_solution_primary' value 'Direct' changed to 'direct'
according to
/home/data/users/saulius/crontab/automatic-downloads/rss-feeds/RSC/lib/dictionaries/cif_core.dic
dictionary named 'cif_core.dic' version 2.4.2 from 2011-04-26.

Automatic conversion script
Id: cif_fix_values 4973 2017-02-22 13:04:09Z antanas 
;
_cod_database_code 7155637
_shelx_space_group_comment
;
The symmetry employed for this shelxl refinement is uniquely defined
by the following loop, which should always be used as a source of
symmetry information in preference to the above space-group names.
They are only intended as comments.
;
_shelx_estimated_absorpt_t_min 0.665
_shelx_estimated_absorpt_t_max 0.952
_shelxl_version_number 2013-4

loop_
_space_group_symop_operation_xyz
'x, y, z'
'-x, y, -z'
'x+1/2, y+1/2, z'
'-x+1/2, y+1/2, -z'

loop_
_atom_site_label
_atom_site_type_symbol
_atom_site_fract_x
_atom_site_fract_y
_atom_site_fract_z
_atom_site_U_iso_or_equiv
_atom_site_adp_type
_atom_site_occupancy
_atom_site_site_symmetry_order
_atom_site_calc_flag
_atom_site_refinement_flags_posn
_atom_site_refinement_flags_adp
I1 I -0.06770(6) 0.9844(14) 0.80987(9) 0.0534(5) Uani 1 1 d . .
O1 O 0.0638(12) 0.130(4) 0.6495(18) 0.089(6) Uani 1 1 d D .
C1 C -0.03167(7) 0.69198(2) 0.72872(11) 0.080(6) Uani 1 1 d G U
C2 C 0.04203(8) 0.60525(16) 0.80222(13) 0.081(6) Uani 1 1 d G U
O2 O 0.07265(10) 0.4128(2) 0.77196(16) 0.075(5) Uani 1 1 d G U
C3 C 0.02955(13) 0.3072(2) 0.66820(17) 0.071(5) Uani 1 1 d DG U
C4 C -0.04415(11) 0.39389(15) 0.59470(13) 0.070(5) Uani 1 1 d G U
C5 C -0.07477(8) 0.58629(11) 0.62496(11) 0.070(5) Uani 1 1 d G U
C6 C -0.14569(11) 0.6802(4) 0.55828(16) 0.065(4) Uani 1 1 d . U
H6 H -0.1642 0.8093 0.5813 0.078 Uiso 1 1 calc R U
C7 C -0.1913(16) 0.576(5) 0.452(2) 0.070(6) Uani 1 1 d . U
H7 H -0.2395 0.6413 0.4030 0.084 Uiso 1 1 calc R U
C8 C -0.1659(17) 0.386(5) 0.421(2) 0.071(6) Uani 1 1 d . U
H8 H -0.1990 0.3139 0.3539 0.085 Uiso 1 1 calc R U
C9 C -0.09084(11) 0.2901(4) 0.48645(16) 0.068(5) Uani 1 1 d . U
H9 H -0.0722 0.1652 0.4609 0.082 Uiso 1 1 calc R U
C10 C 0.10602(17) 0.6516(9) 0.9242(3) 0.070(5) Uani 1 1 d G U
C11 C 0.1509(4) 0.8531(12) 0.9465(5) 0.067(5) Uani 1 1 d G U
H11 H 0.1424 0.9577 0.8889 0.080 Uiso 1 1 calc R U
C12 C 0.2086(4) 0.8982(17) 1.0551(6) 0.062(5) Uani 1 1 d G U
H12 H 0.2386 1.0330 1.0701 0.074 Uiso 1 1 calc R U
C13 C 0.2213(3) 0.742(2) 1.1412(4) 0.066(5) Uani 1 1 d G U
H13 H 0.2598 0.7720 1.2138 0.080 Uiso 1 1 calc R U
C14 C 0.1764(4) 0.5404(18) 1.1188(4) 0.071(5) Uani 1 1 d G U
H14 H 0.1849 0.4358 1.1765 0.085 Uiso 1 1 calc R U
C15 C 0.1187(3) 0.4952(12) 1.0103(5) 0.064(4) Uani 1 1 d G U
H15 H 0.0887 0.3604 0.9953 0.077 Uiso 1 1 calc R U

loop_
_atom_site_aniso_label
_atom_site_aniso_U_11
_atom_site_aniso_U_22
_atom_site_aniso_U_33
_atom_site_aniso_U_23
_atom_site_aniso_U_13
_atom_site_aniso_U_12
I1 0.0475(7) 0.0574(8) 0.0583(8) -0.0026(9) 0.0261(6) -0.0025(9)
O1 0.102(15) 0.073(13) 0.082(12) -0.038(11) 0.033(11) 0.020(10)
C1 0.073(10) 0.066(11) 0.075(10) -0.011(8) 0.011(8) -0.010(8)
C2 0.073(11) 0.052(10) 0.085(11) -0.013(9) 0.005(8) -0.011(9)
O2 0.066(8) 0.079(11) 0.065(7) -0.019(7) 0.016(6) -0.010(6)
C3 0.061(9) 0.073(11) 0.062(9) -0.008(8) 0.012(7) -0.013(8)
C4 0.068(9) 0.059(9) 0.063(8) 0.000(7) 0.010(6) -0.010(7)
C5 0.067(9) 0.059(8) 0.066(9) -0.003(7) 0.012(6) -0.014(7)
C6 0.068(9) 0.064(10) 0.057(9) 0.007(7) 0.023(7) -0.009(8)
C7 0.061(11) 0.075(11) 0.062(9) 0.003(8) 0.017(7) -0.003(8)
C8 0.066(11) 0.069(10) 0.057(10) 0.000(8) 0.009(8) -0.006(9)
C9 0.067(10) 0.071(11) 0.054(8) 0.000(7) 0.016(7) -0.004(8)
C10 0.057(10) 0.086(11) 0.052(8) 0.013(8) 0.011(8) -0.027(9)
C11 0.062(11) 0.065(10) 0.068(8) -0.002(8) 0.024(8) -0.014(8)
C12 0.061(10) 0.052(9) 0.072(9) -0.017(7) 0.029(8) -0.009(7)
C13 0.060(11) 0.067(10) 0.061(9) -0.014(7) 0.017(8) -0.006(8)
C14 0.061(10) 0.085(12) 0.050(7) 0.008(8) 0.010(7) -0.013(9)
C15 0.052(9) 0.073(10) 0.049(7) 0.011(8) 0.006(7) -0.007(10)

loop_
_atom_type_symbol
_atom_type_description
_atom_type_scat_dispersion_real
_atom_type_scat_dispersion_imag
_atom_type_scat_source
C C 0.0033 0.0016 'International Tables Vol C Tables 4.2.6.8 and 6.1.1.4'
H H 0.0000 0.0000 'International Tables Vol C Tables 4.2.6.8 and 6.1.1.4'
O O 0.0106 0.0060 'International Tables Vol C Tables 4.2.6.8 and 6.1.1.4'
I I -0.4742 1.8119 'International Tables Vol C Tables 4.2.6.8 and 6.1.1.4'

loop_
_geom_angle_atom_site_label_1
_geom_angle_atom_site_label_2
_geom_angle_atom_site_label_3
_geom_angle
C2 C1 C5 120.0
C2 C1 I1 110.72(6)
C5 C1 I1 129.07(5)
C1 C2 O2 120.0
C1 C2 C10 137.90(14)
O2 C2 C10 101.95(15)
C2 O2 C3 120.0
O1 C3 C4 125.6(9)
O1 C3 O2 114.4(9)
C4 C3 O2 120.0
C5 C4 C3 120.0
C5 C4 C9 118.07(14)
C3 C4 C9 121.93(14)
C6 C5 C4 123.41(13)
C6 C5 C1 116.59(13)
C4 C5 C1 120.0
C5 C6 C7 118.0(13)
C5 C6 H6 121.0
C7 C6 H6 121.0
C8 C7 C6 121(3)
C8 C7 H7 119.7
C6 C7 H7 119.7
C7 C8 C9 123(3)
C7 C8 H8 118.7
C9 C8 H8 118.7
C8 C9 C4 117.0(13)
C8 C9 H9 121.5
C4 C9 H9 121.5
C11 C10 C15 120.0
C11 C10 C2 119.0(3)
C15 C10 C2 121.0(3)
C12 C11 C10 120.0
C12 C11 H11 120.0
C10 C11 H11 120.0
C11 C12 C13 120.0
C11 C12 H12 120.0
C13 C12 H12 120.0
C12 C13 C14 120.0
C12 C13 H13 120.0
C14 C13 H13 120.0
C15 C14 C13 120.0
C15 C14 H14 120.0
C13 C14 H14 120.0
C14 C15 C10 120.0
C14 C15 H15 120.0
C10 C15 H15 120.0

loop_
_geom_bond_atom_site_label_1
_geom_bond_atom_site_label_2
_geom_bond_distance
I1 C1 2.262(6)
O1 C3 1.289(15)
C1 C2 1.3900
C1 C5 1.3900
C2 O2 1.3900
C2 C10 1.553(4)
O2 C3 1.3900
C3 C4 1.3900
C4 C5 1.3900
C4 C9 1.439(3)
C5 C6 1.348(2)
C6 C7 1.42(3)
C6 H6 0.9300
C7 C8 1.33(4)
C7 H7 0.9300
C8 C9 1.40(3)
C8 H8 0.9300
C9 H9 0.9300
C10 C11 1.3900
C10 C15 1.3900
C11 C12 1.3900
C11 H11 0.9300
C12 C13 1.3900
C12 H12 0.9300
C13 C14 1.3900
C13 H13 0.9300
C14 C15 1.3900
C14 H14 0.9300
C15 H15 0.9300
